data_7229294
loop_
_publ_author_name
'Hempe, M.'
'Reggelin, M.'

_publ_section_title
;
 Molecular packing and morphological stability of
 dihydro-indeno[1,2-b]fluorenes in the context of their substitution
 pattern
;
_journal_issue 75
_journal_name_full 'RSC Adv.'
_journal_page_first 47183
_journal_paper_doi 10.1039/C7RA09401A
_journal_volume 7
_journal_year 2017
_chemical_formula_moiety 'C60 H62, C10'
_chemical_formula_sum 'C70 H62'
_chemical_formula_weight 903.19
_space_group_crystal_system triclinic
_space_group_IT_number 2
_space_group_name_Hall '-P 1'
_space_group_name_H-M_alt 'P -1'
_symmetry_space_group_name_Hall '-P 1'
_symmetry_space_group_name_H-M 'P -1'
_atom_sites_solution_hydrogens geom
_audit_creation_method SHELXL-2014/6
_audit_update_record
;
2017-08-14 deposited with the CCDC.
2017-10-06 downloaded from the CCDC.
;
_cell_angle_alpha 102.39(2)
_cell_angle_beta 115.41(3)
_cell_angle_gamma 107.53(3)
_cell_formula_units_Z 1
_cell_length_a 11.660(4)
_cell_length_b 11.794(3)
_cell_length_c 11.944(3)
_cell_measurement_reflns_used 1361
_cell_measurement_temperature 293(2)
_cell_measurement_theta_max 27.95
_cell_measurement_theta_min 2.94
_cell_volume 1297.1(9)
_computing_cell_refinement
;
CrysAlis RED (Oxford Diffraction Ltd., 2009)
;
_computing_data_collection
;
CrysAlis CCD (Oxford Diffraction Ltd., 2009)
;
_computing_data_reduction
;
CrysAlis RED (Oxford Diffraction Ltd., 2009)
;
_computing_molecular_graphics 'PLATON (Spek, 2003)'
_computing_publication_material 'SHELXL-2014/6 (Sheldrick, 2014)'
_computing_structure_refinement 'SHELXL-2014/6 (Sheldrick, 2014)'
_computing_structure_solution 'SHELXL-2014 (Sheldrick, 2014)'
_diffrn_ambient_temperature 293(2)
_diffrn_measured_fraction_theta_full 0.993
_diffrn_measured_fraction_theta_max 0.993
_diffrn_measurement_device_type
;  
Oxford Diffraction Xcalibur (TM) Single Crystal X-ray Diffractometer 
with Sapphire CCD Detector.
;
_diffrn_measurement_method
;
Rotation method data acquisition using omega scans.
;
_diffrn_radiation_type MoK\a
_diffrn_radiation_wavelength 0.71073
_diffrn_reflns_av_R_equivalents 0.0584
_diffrn_reflns_av_unetI/netI 0.1061
_diffrn_reflns_Laue_measured_fraction_full 0.993
_diffrn_reflns_Laue_measured_fraction_max 0.993
_diffrn_reflns_limit_h_max 12
_diffrn_reflns_limit_h_min -14
_diffrn_reflns_limit_k_max 14
_diffrn_reflns_limit_k_min -13
_diffrn_reflns_limit_l_max 14
_diffrn_reflns_limit_l_min -14
_diffrn_reflns_number 8235
_diffrn_reflns_point_group_measured_fraction_full 0.993
_diffrn_reflns_point_group_measured_fraction_max 0.993
_diffrn_reflns_theta_full 25.242
_diffrn_reflns_theta_max 25.349
_diffrn_reflns_theta_min 2.941
_diffrn_source 'Enhance (Mo) X-ray Source'
_exptl_absorpt_coefficient_mu 0.065
_exptl_absorpt_correction_T_max 0.996
_exptl_absorpt_correction_T_min 0.987
_exptl_absorpt_correction_type multi-scan
_exptl_absorpt_process_details
;
CrysAlis RED, Oxford Diffraction Ltd., 2009
Empirical absorption correction using spherical harmonics,
implemented in SCALE3 ABSPACK scaling algorithm.
;
_exptl_crystal_colour colourless
_exptl_crystal_density_diffrn 1.156
_exptl_crystal_description prism
_exptl_crystal_F_000 482
_exptl_crystal_size_max 0.200
_exptl_crystal_size_mid 0.120
_exptl_crystal_size_min 0.060
_refine_diff_density_max 0.534
_refine_diff_density_min -0.464
_refine_diff_density_rms 0.066
_refine_ls_extinction_method none
_refine_ls_goodness_of_fit_ref 1.037
_refine_ls_hydrogen_treatment constr
_refine_ls_matrix_type full
_refine_ls_number_parameters 385
_refine_ls_number_reflns 4703
_refine_ls_number_restraints 112
_refine_ls_restrained_S_all 1.060
_refine_ls_R_factor_all 0.2161
_refine_ls_R_factor_gt 0.1147
_refine_ls_shift/su_max 0.006
_refine_ls_shift/su_mean 0.000
_refine_ls_structure_factor_coef Fsqd
_refine_ls_weighting_details 'w=1/[\s^2^(Fo^2^)+(0.1331P)^2^+2.3916P] where P=(Fo^2^+2Fc^2^)/3'
_refine_ls_weighting_scheme calc
_refine_ls_wR_factor_gt 0.2738
_refine_ls_wR_factor_ref 0.3353
_reflns_Friedel_coverage 0.000
_reflns_number_gt 2248
_reflns_number_total 4703
_reflns_threshold_expression 'I > 2\s(I)'
_cod_data_source_file c7ra09401a2.cif
_cod_data_source_block 1336m
_cod_original_cell_volume 1297.1(7)
_cod_database_code 7229294
_shelx_space_group_comment
;
The symmetry employed for this shelxl refinement is uniquely defined
by the following loop, which should always be used as a source of
symmetry information in preference to the above space-group names.
They are only intended as comments.
;
_shelx_estimated_absorpt_t_min 0.987
_shelx_estimated_absorpt_t_max 0.996
_shelxl_version_number 2014/6

loop_
_space_group_symop_operation_xyz
'x, y, z'
'-x, -y, -z'

loop_
_atom_site_label
_atom_site_type_symbol
_atom_site_fract_x
_atom_site_fract_y
_atom_site_fract_z
_atom_site_U_iso_or_equiv
_atom_site_adp_type
_atom_site_occupancy
_atom_site_site_symmetry_order
_atom_site_calc_flag
_atom_site_refinement_flags_posn
_atom_site_refinement_flags_adp
_atom_site_refinement_flags_occupancy
_atom_site_disorder_assembly
_atom_site_disorder_group
C1 C -0.1978(5) 0.3544(5) 0.2203(5) 0.0344(12) Uani 1 1 d . . . . .
C2 C -0.3235(6) 0.2420(5) 0.1397(5) 0.0463(14) Uani 1 1 d . . . . .
H2 H -0.3626 0.1951 0.1784 0.056 Uiso 1 1 calc R U . . .
C3 C -0.3904(7) 0.2002(6) 0.0013(6) 0.0553(16) Uani 1 1 d . . . . .
H3 H -0.4744 0.1238 -0.0539 0.066 Uiso 1 1 calc R U . . .
C4 C -0.3336(7) 0.2708(6) -0.0565(6) 0.0582(17) Uani 1 1 d . . . . .
H4 H -0.3799 0.2416 -0.1501 0.070 Uiso 1 1 calc R U . . .
C5 C -0.2096(6) 0.3837(6) 0.0230(5) 0.0482(14) Uani 1 1 d . . . . .
H5 H -0.1727 0.4316 -0.0162 0.058 Uiso 1 1 calc R U . . .
C6 C -0.1403(5) 0.4252(5) 0.1619(5) 0.0385(13) Uani 1 1 d . . . . .
C7 C 0.0009(5) 0.5432(5) 0.2695(5) 0.0364(12) Uani 1 1 d . . . . .
C8 C 0.0126(5) 0.5305(5) 0.3992(5) 0.0339(12) Uani 1 1 d . . . . .
C9 C -0.1039(5) 0.4203(5) 0.3674(5) 0.0334(12) Uani 1 1 d . . . . .
C10 C 0.1173(6) 0.6105(5) 0.5314(5) 0.0375(12) Uani 1 1 d . . . . .
H10 H 0.1951 0.6834 0.5527 0.045 Uiso 1 1 calc R U . . .
C11 C 0.1266(5) 0.5324(5) 0.2638(5) 0.0358(12) Uani 1 1 d . . . . .
C12 C 0.1166(6) 0.4164(5) 0.1965(5) 0.0446(13) Uani 1 1 d . . . . .
H12 H 0.0296 0.3430 0.1468 0.054 Uiso 1 1 calc R U . . .
C13 C 0.2335(7) 0.4070(6) 0.2014(6) 0.0544(16) Uani 1 1 d . . . . .
H13 H 0.2227 0.3268 0.1544 0.065 Uiso 1 1 calc R U . . .
C14 C 0.3652(6) 0.5111(6) 0.2726(6) 0.0509(15) Uani 1 1 d . . . . .
C15 C 0.3736(6) 0.6270(6) 0.3380(6) 0.0519(15) Uani 1 1 d . . . . .
H15 H 0.4605 0.7003 0.3864 0.062 Uiso 1 1 calc R U . . .
C16 C 0.2585(6) 0.6391(5) 0.3350(5) 0.0444(14) Uani 1 1 d . . . . .
H16 H 0.2694 0.7196 0.3812 0.053 Uiso 1 1 calc R U . . .
C17 C -0.0110(5) 0.6672(5) 0.2588(5) 0.0393(13) Uani 1 1 d . . . . .
C18 C -0.0601(7) 0.7275(6) 0.3268(6) 0.0541(16) Uani 1 1 d . . . . .
H18 H -0.0786 0.6971 0.3859 0.065 Uiso 1 1 calc R U . . .
C19 C -0.0823(7) 0.8321(6) 0.3091(7) 0.0609(17) Uani 1 1 d . . . . .
H19 H -0.1176 0.8692 0.3553 0.073 Uiso 1 1 calc R U . . .
C20 C -0.0544(6) 0.8834(5) 0.2263(6) 0.0510(15) Uani 1 1 d . . . . .
C21 C -0.0035(7) 0.8222(6) 0.1593(6) 0.0532(16) Uani 1 1 d . . . . .
H21 H 0.0168 0.8536 0.1016 0.064 Uiso 1 1 calc R U . . .
C22 C 0.0179(6) 0.7176(6) 0.1752(6) 0.0514(15) Uani 1 1 d . . . . .
H22 H 0.0527 0.6799 0.1288 0.062 Uiso 1 1 calc R U . . .
C23 C 0.4911(7) 0.4935(8) 0.2748(7) 0.073(2) Uani 1 1 d D U . . .
C24 C 0.490(2) 0.489(2) 0.1486(15) 0.105(6) Uani 0.71(2) 1 d D U P A 1
H24A H 0.5690 0.4753 0.1531 0.157 Uiso 0.71(2) 1 calc R U P A 1
H24B H 0.4972 0.5688 0.1392 0.157 Uiso 0.71(2) 1 calc R U P A 1
H24C H 0.4032 0.4183 0.0722 0.157 Uiso 0.71(2) 1 calc R U P A 1
C24' C 0.440(3) 0.431(3) 0.1241(18) 0.067(9) Uani 0.29(2) 1 d D U P A 2
H24D H 0.3845 0.4680 0.0739 0.101 Uiso 0.29(2) 1 calc R U P A 2
H24E H 0.3841 0.3393 0.0895 0.101 Uiso 0.29(2) 1 calc R U P A 2
H24F H 0.5213 0.4473 0.1152 0.101 Uiso 0.29(2) 1 calc R U P A 2
C25 C 0.6342(11) 0.6016(15) 0.4024(16) 0.103(6) Uani 0.71(2) 1 d D U P A 1
H25A H 0.6273 0.6113 0.4808 0.154 Uiso 0.71(2) 1 calc R U P A 1
H25B H 0.6543 0.6821 0.3912 0.154 Uiso 0.71(2) 1 calc R U P A 1
H25C H 0.7092 0.5781 0.4137 0.154 Uiso 0.71(2) 1 calc R U P A 1
C25' C 0.610(4) 0.632(2) 0.320(5) 0.107(9) Uani 0.29(2) 1 d D U P A 2
H25D H 0.5768 0.6642 0.2510 0.161 Uiso 0.29(2) 1 calc R U P A 2
H25E H 0.6940 0.6251 0.3325 0.161 Uiso 0.29(2) 1 calc R U P A 2
H25F H 0.6298 0.6897 0.4029 0.161 Uiso 0.29(2) 1 calc R U P A 2
C26 C 0.4895(16) 0.3685(14) 0.2958(17) 0.083(4) Uani 0.71(2) 1 d D U P A 1
H26A H 0.4648 0.3612 0.3619 0.124 Uiso 0.71(2) 1 calc R U P A 1
H26B H 0.5818 0.3719 0.3269 0.124 Uiso 0.71(2) 1 calc R U P A 1
H26C H 0.4210 0.2947 0.2118 0.124 Uiso 0.71(2) 1 calc R U P A 1
C26' C 0.539(5) 0.418(4) 0.356(4) 0.116(16) Uani 0.29(2) 1 d D U P A 3
H26D H 0.5879 0.4707 0.4505 0.175 Uiso 0.29(2) 1 calc R U P A 3
H26E H 0.6017 0.3919 0.3372 0.175 Uiso 0.29(2) 1 calc R U P A 3
H26F H 0.4579 0.3419 0.3319 0.175 Uiso 0.29(2) 1 calc R U P A 3
C27 C -0.0779(8) 1.0005(6) 0.2089(7) 0.0746(18) Uani 1 1 d D U . . .
C28 C -0.1583(17) 1.0341(14) 0.2721(14) 0.097(4) Uani 0.713(16) 1 d D U P B 1
H28A H -0.1132 1.0407 0.3636 0.145 Uiso 0.713(16) 1 calc R U P B 1
H28B H -0.2543 0.9674 0.2212 0.145 Uiso 0.713(16) 1 calc R U P B 1
H28C H -0.1581 1.1154 0.2716 0.145 Uiso 0.713(16) 1 calc R U P B 1
C28' C -0.045(5) 1.101(3) 0.330(3) 0.095(11) Uani 0.287(16) 1 d D U P B 2
H28D H 0.0440 1.1186 0.4057 0.143 Uiso 0.287(16) 1 calc R U P B 2
H28E H -0.1185 1.0722 0.3482 0.143 Uiso 0.287(16) 1 calc R U P B 2
H28F H -0.0379 1.1792 0.3148 0.143 Uiso 0.287(16) 1 calc R U P B 2
C29 C -0.1772(18) 0.9688(14) 0.0628(11) 0.107(5) Uani 0.713(16) 1 d D U P B 1
H29A H -0.1411 0.9381 0.0103 0.161 Uiso 0.713(16) 1 calc R U P B 1
H29B H -0.1851 1.0453 0.0529 0.161 Uiso 0.713(16) 1 calc R U P B 1
H29C H -0.2690 0.9028 0.0316 0.161 Uiso 0.713(16) 1 calc R U P B 1
C29' C -0.069(4) 1.027(3) 0.093(3) 0.094(10) Uani 0.287(16) 1 d D U P B 2
H29D H -0.1240 0.9480 0.0140 0.141 Uiso 0.287(16) 1 calc R U P B 2
H29E H 0.0281 1.0626 0.1177 0.141 Uiso 0.287(16) 1 calc R U P B 2
H29F H -0.1057 1.0885 0.0752 0.141 Uiso 0.287(16) 1 calc R U P B 2
C30 C 0.0690(15) 1.1085(15) 0.257(2) 0.128(5) Uani 0.713(16) 1 d D U P B 1
H30A H 0.1359 1.1258 0.3484 0.192 Uiso 0.713(16) 1 calc R U P B 1
H30B H 0.0604 1.1861 0.2522 0.192 Uiso 0.713(16) 1 calc R U P B 1
H30C H 0.1015 1.0805 0.1995 0.192 Uiso 0.713(16) 1 calc R U P B 1
C30' C 0.054(3) 1.126(2) 0.325(3) 0.077(9) Uani 0.287(16) 1 d D U P B 3
H30D H 0.0359 1.1993 0.3210 0.115 Uiso 0.287(16) 1 calc R U P B 3
H30E H 0.1339 1.1346 0.3158 0.115 Uiso 0.287(16) 1 calc R U P B 3
H30F H 0.0746 1.1209 0.4103 0.115 Uiso 0.287(16) 1 calc R U P B 3
C31 C 0.3931(14) 0.0100(11) 0.4248(14) 0.137(4) Uani 1 1 d . U . . .
C32 C 0.3432(18) -0.0088(15) 0.5393(19) 0.186(6) Uani 1 1 d . U . . .
C33 C 0.4112(12) -0.0357(9) 0.6345(10) 0.105(3) Uani 1 1 d . U . . .
C34 C 0.456(2) 0.0456(16) 0.3256(18) 0.201(6) Uani 1 1 d . U . . .
C35 C 0.470(3) -0.0094(19) 0.542(2) 0.223(8) Uani 1 1 d . U . . .

loop_
_atom_site_aniso_label
_atom_site_aniso_U_11
_atom_site_aniso_U_22
_atom_site_aniso_U_33
_atom_site_aniso_U_23
_atom_site_aniso_U_13
_atom_site_aniso_U_12
C1 0.042(3) 0.036(3) 0.035(3) 0.016(2) 0.022(3) 0.024(3)
C2 0.046(3) 0.050(4) 0.046(3) 0.023(3) 0.026(3) 0.020(3)
C3 0.054(4) 0.053(4) 0.041(3) 0.014(3) 0.017(3) 0.019(3)
C4 0.059(4) 0.068(4) 0.036(3) 0.018(3) 0.018(3) 0.025(4)
C5 0.054(4) 0.051(4) 0.043(3) 0.025(3) 0.024(3) 0.024(3)
C6 0.045(3) 0.044(3) 0.037(3) 0.021(3) 0.022(3) 0.026(3)
C7 0.045(3) 0.046(3) 0.038(3) 0.025(2) 0.028(3) 0.028(3)
C8 0.042(3) 0.033(3) 0.037(3) 0.018(2) 0.025(3) 0.021(3)
C9 0.041(3) 0.036(3) 0.036(3) 0.021(2) 0.021(2) 0.025(2)
C10 0.042(3) 0.038(3) 0.042(3) 0.020(3) 0.026(3) 0.020(3)
C11 0.045(3) 0.042(3) 0.036(3) 0.024(2) 0.027(3) 0.025(3)
C12 0.049(3) 0.038(3) 0.054(3) 0.017(3) 0.031(3) 0.022(3)
C13 0.061(4) 0.051(4) 0.064(4) 0.018(3) 0.039(3) 0.034(3)
C14 0.049(4) 0.068(4) 0.052(3) 0.028(3) 0.034(3) 0.032(3)
C15 0.045(4) 0.057(4) 0.047(3) 0.018(3) 0.024(3) 0.019(3)
C16 0.055(4) 0.043(3) 0.047(3) 0.018(3) 0.034(3) 0.025(3)
C17 0.043(3) 0.046(3) 0.041(3) 0.024(3) 0.025(3) 0.025(3)
C18 0.077(4) 0.064(4) 0.067(4) 0.043(3) 0.055(4) 0.048(4)
C19 0.087(5) 0.065(4) 0.071(4) 0.037(4) 0.056(4) 0.053(4)
C20 0.058(4) 0.048(3) 0.053(4) 0.026(3) 0.027(3) 0.031(3)
C21 0.074(4) 0.053(4) 0.056(4) 0.037(3) 0.042(3) 0.034(3)
C22 0.072(4) 0.058(4) 0.056(4) 0.036(3) 0.044(3) 0.041(3)
C23 0.060(4) 0.101(5) 0.076(5) 0.032(4) 0.045(4) 0.047(4)
C24 0.101(9) 0.134(10) 0.114(8) 0.053(6) 0.079(7) 0.057(7)
C24' 0.066(12) 0.074(12) 0.076(12) 0.019(8) 0.054(9) 0.030(8)
C25 0.062(6) 0.126(9) 0.118(9) 0.030(6) 0.049(6) 0.050(6)
C25' 0.091(11) 0.108(10) 0.122(13) 0.035(9) 0.066(10) 0.037(5)
C26 0.070(7) 0.108(8) 0.085(7) 0.039(6) 0.038(5) 0.062(6)
C26' 0.110(18) 0.124(18) 0.116(18) 0.041(11) 0.056(12) 0.064(12)
C27 0.108(5) 0.057(4) 0.067(4) 0.036(4) 0.039(4) 0.050(3)
C28 0.120(7) 0.090(7) 0.103(7) 0.044(5) 0.053(5) 0.079(6)
C28' 0.099(14) 0.089(13) 0.096(13) 0.032(9) 0.051(10) 0.044(10)
C29 0.126(9) 0.097(7) 0.100(8) 0.054(6) 0.033(6) 0.081(7)
C29' 0.106(14) 0.084(13) 0.091(13) 0.049(9) 0.040(9) 0.050(9)
C30 0.118(6) 0.103(8) 0.150(10) 0.059(7) 0.062(6) 0.042(4)
C30' 0.090(12) 0.065(11) 0.085(12) 0.031(9) 0.047(9) 0.042(9)
C31 0.134(6) 0.113(5) 0.141(6) 0.041(4) 0.057(4) 0.061(4)
C32 0.178(7) 0.171(7) 0.201(7) 0.063(5) 0.093(5) 0.086(5)
C33 0.113(5) 0.091(4) 0.094(4) 0.022(3) 0.068(4) 0.017(3)
C34 0.208(8) 0.186(7) 0.197(8) 0.070(5) 0.099(5) 0.093(5)
C35 0.229(9) 0.217(9) 0.224(9) 0.077(6) 0.131(6) 0.090(6)

loop_
_atom_type_symbol
_atom_type_description
_atom_type_scat_dispersion_real
_atom_type_scat_dispersion_imag
_atom_type_scat_source
C C 0.0033 0.0016 'International Tables Vol C Tables 4.2.6.8 and 6.1.1.4'
H H 0.0000 0.0000 'International Tables Vol C Tables 4.2.6.8 and 6.1.1.4'

loop_
_geom_angle_atom_site_label_1
_geom_angle_atom_site_label_2
_geom_angle_atom_site_label_3
_geom_angle
_geom_angle_site_symmetry_1
_geom_angle_site_symmetry_3
C2 C1 C6 120.3(5) . .
C2 C1 C9 131.1(4) . .
C6 C1 C9 108.6(4) . .
C3 C2 C1 119.1(5) . .
C2 C3 C4 120.5(6) . .
C5 C4 C3 120.7(5) . .
C4 C5 C6 119.3(5) . .
C5 C6 C1 120.1(5) . .
C5 C6 C7 128.6(4) . .
C1 C6 C7 111.3(4) . .
C6 C7 C17 109.3(4) . .
C6 C7 C11 112.3(4) . .
C17 C7 C11 113.4(4) . .
C6 C7 C8 100.6(4) . .
C17 C7 C8 112.2(4) . .
C11 C7 C8 108.3(4) . .
C10 C8 C9 120.8(4) . .
C10 C8 C7 128.6(4) . .
C9 C8 C7 110.6(4) . .
C10 C9 C8 120.9(4) 2_566 .
C10 C9 C1 130.2(5) 2_566 .
C8 C9 C1 108.9(4) . .
C8 C10 C9 118.3(5) . 2_566
C12 C11 C16 117.1(5) . .
C12 C11 C7 122.0(5) . .
C16 C11 C7 120.8(5) . .
C11 C12 C13 121.0(5) . .
C14 C13 C12 122.7(6) . .
C13 C14 C15 115.8(5) . .
C13 C14 C23 120.0(6) . .
C15 C14 C23 124.2(6) . .
C14 C15 C16 122.7(6) . .
C15 C16 C11 120.7(5) . .
C22 C17 C18 117.3(5) . .
C22 C17 C7 121.9(5) . .
C18 C17 C7 120.7(4) . .
C19 C18 C17 121.1(5) . .
C20 C19 C18 122.4(6) . .
C19 C20 C21 115.8(5) . .
C19 C20 C27 121.9(6) . .
C21 C20 C27 122.4(5) . .
C22 C21 C20 122.3(5) . .
C21 C22 C17 121.0(5) . .
C24 C23 C14 112.1(8) . .
C26' C23 C14 112.8(19) . .
C24 C23 C26 109.9(10) . .
C14 C23 C26 109.7(7) . .
C14 C23 C24' 104.4(13) . .
C24 C23 C25 111.1(9) . .
C14 C23 C25 110.8(7) . .
C26 C23 C25 102.8(9) . .
C14 C23 C25' 107.6(14) . .
C24' C23 C25' 101.0(18) . .
C28' C27 C29' 123.5(19) . .
C29 C27 C28 101.8(10) . .
C28' C27 C20 116.6(15) . .
C29 C27 C20 110.6(7) . .
C29' C27 C20 114.2(13) . .
C28 C27 C20 112.0(7) . .
C20 C27 C30' 109.0(13) . .
C29 C27 C30 108.3(10) . .
C28 C27 C30 117.5(12) . .
C20 C27 C30 106.5(9) . .
C35 C31 C34 123.6(16) . .
C35 C31 C32 54.4(11) . .
C34 C31 C32 173.6(11) . .
C33 C32 C31 121.5(15) . .
C32 C33 C34 128.2(13) . 2_656
C32 C33 C35 61.7(12) . .
C34 C33 C35 66.5(12) 2_656 .
C33 C34 C35 59.7(10) 2_656 2_656
C33 C34 C31 111.7(12) 2_656 .
C35 C34 C31 52.0(10) 2_656 .
C31 C35 C31 118.6(15) . 2_656
C31 C35 C33 122(2) . .
C31 C35 C33 119(2) 2_656 .

loop_
_geom_bond_atom_site_label_1
_geom_bond_atom_site_label_2
_geom_bond_distance
_geom_bond_site_symmetry_2
C1 C2 1.379(7) .
C1 C6 1.396(7) .
C1 C9 1.463(7) .
C2 C3 1.378(7) .
C3 C4 1.384(8) .
C4 C5 1.372(8) .
C5 C6 1.380(7) .
C6 C7 1.528(7) .
C7 C17 1.536(7) .
C7 C11 1.537(7) .
C7 C8 1.540(6) .
C8 C10 1.373(7) .
C8 C9 1.400(7) .
C9 C10 1.391(6) 2_566
C10 C9 1.391(6) 2_566
C11 C12 1.372(7) .
C11 C16 1.387(7) .
C12 C13 1.378(7) .
C13 C14 1.372(8) .
C14 C15 1.373(8) .
C14 C23 1.534(8) .
C15 C16 1.378(7) .
C17 C22 1.373(7) .
C17 C18 1.375(7) .
C18 C19 1.374(8) .
C19 C20 1.366(8) .
C20 C21 1.390(8) .
C20 C27 1.525(8) .
C21 C22 1.367(7) .
C23 C24 1.491(12) .
C23 C26' 1.502(19) .
C23 C26 1.543(12) .
C23 C24' 1.546(17) .
C23 C25 1.560(13) .
C23 C25' 1.575(19) .
C27 C28' 1.469(19) .
C27 C29 1.501(12) .
C27 C29' 1.519(18) .
C27 C28 1.520(12) .
C27 C30' 1.547(19) .
C27 C30 1.554(14) .
C31 C35 1.42(3) .
C31 C34 1.70(2) .
C31 C32 1.73(2) .
C32 C33 1.247(17) .
C33 C34 1.459(19) 2_656
C33 C35 1.562(19) .
C34 C33 1.459(19) 2_656
C34 C35 1.66(3) 2_656
C35 C31 1.47(3) 2_656

loop_
_geom_torsion_atom_site_label_1
_geom_torsion_atom_site_label_2
_geom_torsion_atom_site_label_3
_geom_torsion_atom_site_label_4
_geom_torsion
_geom_torsion_site_symmetry_1
_geom_torsion_site_symmetry_4
C6 C1 C2 C3 0.7(8) . .
C9 C1 C2 C3 -179.1(5) . .
C1 C2 C3 C4 -1.0(9) . .
C2 C3 C4 C5 0.1(10) . .
C3 C4 C5 C6 1.1(9) . .
C4 C5 C6 C1 -1.5(8) . .
C4 C5 C6 C7 177.1(5) . .
C2 C1 C6 C5 0.6(8) . .
C9 C1 C6 C5 -179.6(5) . .
C2 C1 C6 C7 -178.2(5) . .
C9 C1 C6 C7 1.6(6) . .
C5 C6 C7 C17 61.6(7) . .
C1 C6 C7 C17 -119.8(4) . .
C5 C6 C7 C11 -65.2(7) . .
C1 C6 C7 C11 113.5(4) . .
C5 C6 C7 C8 179.8(5) . .
C1 C6 C7 C8 -1.5(5) . .
C6 C7 C8 C10 -178.9(5) . .
C17 C7 C8 C10 -62.8(7) . .
C11 C7 C8 C10 63.2(6) . .
C6 C7 C8 C9 0.9(5) . .
C17 C7 C8 C9 117.1(5) . .
C11 C7 C8 C9 -117.0(5) . .
C10 C8 C9 C10 0.5(8) . 2_566
C7 C8 C9 C10 -179.3(4) . 2_566
C10 C8 C9 C1 179.8(4) . .
C7 C8 C9 C1 -0.1(5) . .
C2 C1 C9 C10 -2.0(9) . 2_566
C6 C1 C9 C10 178.2(5) . 2_566
C2 C1 C9 C8 178.9(5) . .
C6 C1 C9 C8 -0.9(5) . .
C9 C8 C10 C9 -0.5(8) . 2_566
C7 C8 C10 C9 179.3(5) . 2_566
C6 C7 C11 C12 -16.9(6) . .
C17 C7 C11 C12 -141.4(5) . .
C8 C7 C11 C12 93.4(5) . .
C6 C7 C11 C16 167.6(4) . .
C17 C7 C11 C16 43.0(6) . .
C8 C7 C11 C16 -82.2(5) . .
C16 C11 C12 C13 0.8(7) . .
C7 C11 C12 C13 -174.9(5) . .
C11 C12 C13 C14 0.0(9) . .
C12 C13 C14 C15 -0.9(9) . .
C12 C13 C14 C23 179.4(5) . .
C13 C14 C15 C16 1.0(8) . .
C23 C14 C15 C16 -179.3(5) . .
C14 C15 C16 C11 -0.2(8) . .
C12 C11 C16 C15 -0.7(7) . .
C7 C11 C16 C15 175.1(4) . .
C6 C7 C17 C22 -88.3(6) . .
C11 C7 C17 C22 37.9(7) . .
C8 C7 C17 C22 161.0(5) . .
C6 C7 C17 C18 87.6(6) . .
C11 C7 C17 C18 -146.3(5) . .
C8 C7 C17 C18 -23.1(7) . .
C22 C17 C18 C19 1.5(9) . .
C7 C17 C18 C19 -174.5(6) . .
C17 C18 C19 C20 -1.4(11) . .
C18 C19 C20 C21 0.7(10) . .
C18 C19 C20 C27 -179.2(6) . .
C19 C20 C21 C22 -0.2(9) . .
C27 C20 C21 C22 179.8(6) . .
C20 C21 C22 C17 0.3(10) . .
C18 C17 C22 C21 -1.0(9) . .
C7 C17 C22 C21 175.0(5) . .
C13 C14 C23 C24 78.7(11) . .
C15 C14 C23 C24 -101.0(11) . .
C13 C14 C23 C26' -71(2) . .
C15 C14 C23 C26' 110(2) . .
C13 C14 C23 C26 -43.7(10) . .
C15 C14 C23 C26 136.6(9) . .
C13 C14 C23 C24' 54.3(16) . .
C15 C14 C23 C24' -125.4(15) . .
C13 C14 C23 C25 -156.5(10) . .
C15 C14 C23 C25 23.8(12) . .
C13 C14 C23 C25' 161(2) . .
C15 C14 C23 C25' -19(2) . .
C19 C20 C27 C28' 37(2) . .
C21 C20 C27 C28' -143(2) . .
C19 C20 C27 C29 -123.1(10) . .
C21 C20 C27 C29 57.0(11) . .
C19 C20 C27 C29' -168.6(18) . .
C21 C20 C27 C29' 11.5(19) . .
C19 C20 C27 C28 -10.3(11) . .
C21 C20 C27 C28 169.7(8) . .
C19 C20 C27 C30' 84.2(18) . .
C21 C20 C27 C30' -95.8(17) . .
C19 C20 C27 C30 119.4(11) . .
C21 C20 C27 C30 -60.5(11) . .
C35 C31 C32 C33 -5.7(14) . .
C31 C32 C33 C34 5(2) . 2_656
C31 C32 C33 C35 4.8(12) . .
C35 C31 C34 C33 7.9(19) . 2_656
C35 C31 C34 C35 5(2) . 2_656
C34 C31 C35 C31 -5(2) . 2_656
C32 C31 C35 C31 -178(2) . 2_656
C34 C31 C35 C33 177.2(12) . .
C32 C31 C35 C33 4.6(11) . .
C32 C33 C35 C31 -5.9(14) . .
C34 C33 C35 C31 174.6(19) 2_656 .
C32 C33 C35 C31 177(2) . 2_656
C34 C33 C35 C31 -2.9(13) 2_656 2_656
